data_4070945
loop_
_publ_author_name
'Armitt, David J.'
'Bruce, Michael I.'
'Skelton, Brian W.'
'White, Allan H.'

_publ_section_title
;
 Reactions of Alkynyl&#x2212;Ruthenium Complexes with the Ketene
 Dithioacetal, (MeS)2CC(CN)2
;
_journal_issue 14
_journal_name_full Organometallics
_journal_page_first 3556
_journal_paper_doi 10.1021/om7011437
_journal_volume 27
_journal_year 2008
_chemical_formula_moiety 'C20 H16 N2 O Ru S2'
_chemical_formula_sum 'C20 H16 N2 O Ru S2'
_chemical_formula_weight 465.56
_space_group_IT_number 14
_symmetry_cell_setting monoclinic
_symmetry_space_group_name_Hall '-P 2ybc'
_symmetry_space_group_name_H-M 'P 1 21/c 1'
_cell_angle_alpha 90.00000
_cell_angle_beta 103.730(4)
_cell_angle_gamma 90.00000
_cell_formula_units_Z 4
_cell_length_a 10.481(2)
_cell_length_b 17.294(2)
_cell_length_c 10.7780(10)
_cell_measurement_reflns_used 6368
_cell_measurement_temperature 150
_cell_measurement_theta_max 33.2
_cell_measurement_theta_min 2.72
_cell_volume 1897.8(5)
_computing_cell_refinement 'Siemens SAINT (Siemens, 1995)'
_computing_data_collection 'Siemens SMART (Siemens, 1995)'
_computing_data_reduction 'xtal ADDREF SORTRF'
_computing_molecular_graphics xtal
_computing_publication_material 'xtal BONDLA CIFIO'
_computing_structure_refinement 'xtal CRYLSQ'
_computing_structure_solution xtal
_diffrn_ambient_temperature 150
_diffrn_measured_fraction_theta_full 1
_diffrn_measured_fraction_theta_max 1
_diffrn_measurement_device_type
;
Bruker SMART CCD diffractometer
;
_diffrn_measurement_method '\w scans'
_diffrn_radiation_detector 'CCD area detector'
_diffrn_radiation_monochromator graphite
_diffrn_radiation_source 'sealed tube'
_diffrn_radiation_type 'Mo K\a'
_diffrn_radiation_wavelength .71073
_diffrn_reflns_av_R_equivalents .032
_diffrn_reflns_av_sigmaI/netI .027
_diffrn_reflns_limit_h_max 15
_diffrn_reflns_limit_h_min -16
_diffrn_reflns_limit_k_max 26
_diffrn_reflns_limit_k_min -26
_diffrn_reflns_limit_l_max 16
_diffrn_reflns_limit_l_min -16
_diffrn_reflns_number 31882
_diffrn_reflns_theta_full 33.57
_diffrn_reflns_theta_max 33.57
_diffrn_reflns_theta_min 2.
_diffrn_standards_decay_% 0
_diffrn_standards_number 0
_exptl_absorpt_coefficient_mu 1.057
_exptl_absorpt_correction_T_max 1
_exptl_absorpt_correction_T_min .75
_exptl_absorpt_correction_type multi-scan
_exptl_absorpt_process_details
;
 SADABS; Sheldrick, 1996
;
_exptl_crystal_colour orange
_exptl_crystal_density_diffrn 1.629
_exptl_crystal_density_method 'not measured'
_exptl_crystal_description rod
_exptl_crystal_F_000 936
_exptl_crystal_size_max .43
_exptl_crystal_size_mid .15
_exptl_crystal_size_min .12
_refine_diff_density_max .843
_refine_diff_density_min -.778
_refine_ls_extinction_method none
_refine_ls_goodness_of_fit_gt .926
_refine_ls_goodness_of_fit_ref 1.002
_refine_ls_hydrogen_treatment noref
_refine_ls_matrix_type full
_refine_ls_number_constraints 0
_refine_ls_number_parameters 235
_refine_ls_number_reflns 7136
_refine_ls_number_restraints 0
_refine_ls_R_factor_all .033
_refine_ls_R_factor_gt .027
_refine_ls_shift/su_max .002
_refine_ls_shift/su_mean .0002
_refine_ls_structure_factor_coef Fsqd
_refine_ls_weighting_details
;
  w=1/(sig^2(F^2) + 5F^2)
;
_refine_ls_weighting_scheme calc
_refine_ls_wR_factor_gt .056
_refine_ls_wR_factor_ref .065
_reflns_d_resolution_high .643
_reflns_d_resolution_low 10.161
_reflns_Friedel_coverage 0
_reflns_limit_h_max 16
_reflns_limit_h_min 0
_reflns_limit_k_max 26
_reflns_limit_k_min 0
_reflns_limit_l_max 15
_reflns_limit_l_min -16
_reflns_number_gt 6231
_reflns_number_total 7136
_reflns_threshold_expression 'I >  2.00 sig(I)'
_cod_data_source_file om7011437-file010.cif
_cod_data_source_block b1257n
_cod_original_sg_symbol_Hall -p_2ybc
_cod_original_sg_symbol_H-M P_1_21/c_1
_cod_database_code 4070945

loop_
_symmetry_equiv_pos_as_xyz
+x,+y,+z
-x,1/2+y,1/2-z
-x,-y,-z
+x,1/2-y,1/2+z

loop_
_atom_site_label
_atom_site_fract_x
_atom_site_fract_y
_atom_site_fract_z
_atom_site_U_iso_or_equiv
_atom_site_adp_type
_atom_site_occupancy
Ru .614881(13) .639211(7) .741064(13) .01727(5) Uani 1.00000
C01 .4869(2) .61701(12) .5930(2) .0281(8) Uani 1.00000
O01 .40715(18) .60554(13) .50105(17) .0478(9) Uani 1.00000
C1 .64061(16) .52460(9) .78865(16) .0178(6) Uani 1.00000
S1 .52926(4) .46505(3) .83792(5) .02434(18) Uani 1.00000
C11 .37827(18) .51876(12) .8165(2) .0279(8) Uani 1.00000
C2 .76132(16) .48745(9) .79209(15) .0174(6) Uani 1.00000
C21 .79715(16) .41133(9) .85789(16) .0187(6) Uani 1.00000
C22 .7783(2) .34127(10) .79177(18) .0249(7) Uani 1.00000
C23 .8134(2) .27183(11) .8567(2) .0300(8) Uani 1.00000
C24 .8680(2) .27167(11) .9873(2) .0298(8) Uani 1.00000
C25 .8880(2) .34120(12) 1.05389(18) .0306(8) Uani 1.00000
C26 .8524(2) .41058(11) .98973(18) .0258(7) Uani 1.00000
C3 .84925(16) .52368(9) .73073(15) .0173(6) Uani 1.00000
S3 .79044(4) .61405(2) .65535(4) .01975(15) Uani 1.00000
C31 .7381(2) .57960(13) .4922(2) .0322(9) Uani 1.00000
C4 .97235(17) .50015(10) .71742(17) .0204(6) Uani 1.00000
C41 1.03914(18) .43123(11) .76938(19) .0251(7) Uani 1.00000
N41 1.10431(19) .37921(12) .8091(2) .0366(9) Uani 1.00000
C42 1.04271(17) .54609(10) .64548(18) .0229(7) Uani 1.00000
N42 1.10176(18) .58157(10) .5883(2) .0312(8) Uani 1.00000
C101 .7315(2) .70713(12) .9076(2) .0294(8) Uani 1.00000
C102 .6860(2) .75813(11) .8009(2) .0297(8) Uani 1.00000
C103 .5475(2) .75914(11) .7726(2) .0301(8) Uani 1.00000
C104 .5055(2) .70828(12) .8596(2) .0299(8) Uani 1.00000
C105 .6196(2) .67734(12) .94327(19) .0285(8) Uani 1.00000
H11a .31511 .48798 .84322 .04500 Uiso 1.00000
H11b .34830 .53218 .72962 .04500 Uiso 1.00000
H11c .39460 .56443 .86730 .04500 Uiso 1.00000
H22 .74232 .34076 .70182 .03500 Uiso 1.00000
H23 .79960 .22423 .81167 .04100 Uiso 1.00000
H24 .89083 .22396 1.03111 .04100 Uiso 1.00000
H25 .92647 .34154 1.14349 .04200 Uiso 1.00000
H26 .86602 .45789 1.03496 .03500 Uiso 1.00000
H31a .70310 .62163 .43720 .05300 Uiso 1.00000
H31b .67218 .54118 .48664 .05300 Uiso 1.00000
H31c .81087 .55826 .46572 .05300 Uiso 1.00000
H101 .82045 .69511 .94681 .04100 Uiso 1.00000
H102 .73947 .78644 .75745 .04100 Uiso 1.00000
H103 .49140 .78818 .70672 .04200 Uiso 1.00000
H104 .41703 .69736 .86159 .04100 Uiso 1.00000
H105 .62039 .64255 1.01174 .04000 Uiso 1.00000

loop_
_atom_site_aniso_label
_atom_site_aniso_U_11
_atom_site_aniso_U_22
_atom_site_aniso_U_33
_atom_site_aniso_U_12
_atom_site_aniso_U_13
_atom_site_aniso_U_23
Ru .01711(6) .01398(6) .02052(6) .00235(4) .00407(4) .00122(4)
C01 .0261(8) .0280(9) .0285(9) -.0001(7) .0030(7) .0069(7)
O01 .0392(9) .0612(12) .0325(8) -.0099(9) -.0123(7) .0100(8)
C1 .0186(6) .0151(6) .0202(6) -.0007(5) .0056(5) -.0010(5)
S1 .02056(18) .01955(18) .0340(2) -.00129(15) .00873(16) .00442(16)
C11 .0199(8) .0298(9) .0349(9) .0008(7) .0083(7) .0029(8)
C2 .0192(7) .0139(6) .0192(6) .0014(5) .0044(5) .0002(5)
C21 .0176(6) .0158(6) .0222(7) .0010(5) .0038(5) .0009(5)
C22 .0296(9) .0171(7) .0227(7) .0023(6) -.0041(6) -.0003(6)
C23 .0344(10) .0147(7) .0355(10) .0013(7) -.0022(8) -.0011(7)
C24 .0363(10) .0209(8) .0303(9) .0039(7) .0043(8) .0069(7)
C25 .0402(11) .0273(9) .0209(8) .0062(8) .0005(7) .0063(7)
C26 .0333(9) .0199(7) .0229(8) .0048(7) .0038(7) .0003(6)
C3 .0183(6) .0155(6) .0177(6) -.0002(5) .0032(5) -.0016(5)
S3 .02241(18) .01348(15) .02498(18) .00144(13) .00884(15) .00137(13)
C31 .0439(11) .0299(9) .0225(8) .0124(9) .0076(8) .0030(7)
C4 .0197(7) .0179(7) .0246(7) .0004(5) .0071(6) -.0006(6)
C41 .0221(7) .0241(8) .0296(8) .0026(6) .0074(7) .0017(7)
N41 .0273(8) .0358(9) .0481(11) .0114(7) .0122(8) .0105(9)
C42 .0213(7) .0201(7) .0280(8) .0021(6) .0072(6) -.0032(6)
N42 .0305(8) .0235(7) .0437(10) -.0001(6) .0168(7) -.0007(7)
C101 .0305(9) .0242(8) .0313(9) .0014(7) .0028(7) -.0094(7)
C102 .0370(10) .0160(7) .0389(10) -.0023(7) .0145(8) -.0049(7)
C103 .0341(10) .0181(8) .0393(10) .0101(7) .0109(8) .0020(7)
C104 .0279(9) .0257(9) .0392(10) .0057(7) .0143(8) -.0032(8)
C105 .0384(10) .0243(8) .0245(8) .0052(7) .0108(7) -.0023(7)

loop_
_atom_type_symbol
_atom_type_oxidation_number
_atom_type_number_in_cell
_atom_type_scat_dispersion_real
_atom_type_scat_dispersion_imag
_atom_type_scat_source
C 0 80 .002 .002 'Int Tables Vol IV Tables 2.2B and 2.3.1'
H 0 64 0 0 'Int Tables Vol IV Tables 2.2B and 2.3.1'
N 0 8 .004 .003 'Int Tables Vol IV Tables 2.2B and 2.3.1'
O 0 4 .008 .006 'Int Tables Vol IV Tables 2.2B and 2.3.1'
Ru 0 4 -1.42 .836 'Int Tables Vol IV Tables 2.2B and 2.3.1'
S 0 8 .11 .124 'Int Tables Vol IV Tables 2.2B and 2.3.1'

loop_
_geom_angle_atom_site_label_1
_geom_angle_atom_site_label_2
_geom_angle_atom_site_label_3
_geom_angle
C01 Ru C1 92.31(8)
C01 Ru S3 95.70(7)
C01 Ru C101 159.27(8)
C01 Ru C102 124.09(8)
C01 Ru C103 97.55(8)
C01 Ru C104 103.60(9)
C01 Ru C105 136.90(9)
C1 Ru S3 81.16(5)
C1 Ru C101 106.93(7)
C1 Ru C102 143.57(7)
C1 Ru C103 152.15(8)
C1 Ru C104 115.20(8)
C1 Ru C105 93.97(7)
S3 Ru C101 94.87(6)
S3 Ru C102 92.67(7)
S3 Ru C103 123.33(6)
S3 Ru C104 153.72(5)
S3 Ru C105 127.40(6)
C101 Ru C102 37.46(8)
C101 Ru C103 61.78(7)
C101 Ru C104 61.53(8)
C101 Ru C105 36.52(8)
C102 Ru C103 36.78(8)
C102 Ru C104 61.75(9)
C102 Ru C105 61.57(8)
C103 Ru C104 37.09(8)
C103 Ru C105 61.39(8)
C104 Ru C105 36.66(7)
Ru C01 O01 178.0(2)
Ru C1 S1 126.42(9)
Ru C1 C2 120.71(12)
S1 C1 C2 112.73(12)
C1 S1 C11 106.83(9)
S1 C11 H11a 109.14
S1 C11 H11b 109.23
S1 C11 H11c 108.73
H11a C11 H11b 110.38
H11a C11 H11c 109.6
H11b C11 H11c 109.8
C1 C2 C21 122.28(16)
C1 C2 C3 117.98(14)
C21 C2 C3 119.74(15)
C2 C21 C22 122.08(15)
C2 C21 C26 118.97(15)
C22 C21 C26 118.94(16)
C21 C22 C23 120.19(17)
C21 C22 H22 120.08
C23 C22 H22 119.73
C22 C23 C24 120.45(18)
C22 C23 H23 120.0
C24 C23 H23 119.51
C23 C24 C25 119.81(18)
C23 C24 H24 120.0
C25 C24 H24 120.2
C24 C25 C26 119.97(17)
C24 C25 H25 120.2
C26 C25 H25 119.8
C21 C26 C25 120.64(17)
C21 C26 H26 119.33
C25 C26 H26 120.02
C2 C3 S3 114.04(12)
C2 C3 C4 130.27(15)
S3 C3 C4 115.68(13)
Ru S3 C3 101.82(6)
Ru S3 C31 111.51(8)
C3 S3 C31 98.32(9)
S3 C31 H31a 109.59
S3 C31 H31b 109.83
S3 C31 H31c 109.83
H31a C31 H31b 109.1
H31a C31 H31c 109.1
H31b C31 H31c 109.4
C3 C4 C41 125.71(18)
C3 C4 C42 120.19(16)
C41 C4 C42 114.09(17)
C4 C41 N41 173.0(2)
C4 C42 N42 178.2(2)
Ru C101 C102 70.57(11)
Ru C101 C105 72.42(11)
Ru C101 H101 122.03
C102 C101 C105 107.54(18)
C102 C101 H101 126.4
C105 C101 H101 126.0
Ru C102 C101 71.96(11)
Ru C102 C103 72.10(11)
Ru C102 H102 122.00
C101 C102 C103 108.0(2)
C101 C102 H102 126.1
C103 C102 H102 125.8
Ru C103 C102 71.12(12)
Ru C103 C104 71.77(12)
Ru C103 H103 122.48
C102 C103 C104 108.14(18)
C102 C103 H103 126.2
C104 C103 H103 125.7
Ru C104 C103 71.14(13)
Ru C104 C105 72.25(13)
Ru C104 H104 122.53
C103 C104 C105 107.7(2)
C103 C104 H104 126.2
C105 C104 H104 126.1
Ru C105 C101 71.06(12)
Ru C105 C104 71.09(12)
Ru C105 H105 123.81
C101 C105 C104 108.52(19)
C101 C105 H105 125.9
C104 C105 H105 125.6

loop_
_geom_bond_atom_site_label_1
_geom_bond_atom_site_label_2
_geom_bond_distance
Ru C01 1.8651(19)
Ru C1 2.0491(16)
Ru S3 2.2881(6)
Ru C101 2.248(2)
Ru C102 2.230(2)
Ru C103 2.243(2)
Ru C104 2.251(2)
Ru C105 2.266(2)
C01 O01 1.152(2)
C1 S1 1.7317(18)
C1 C2 1.412(2)
S1 C11 1.802(2)
C11 H11a .946
C11 H11b .943
C11 H11c .953
C2 C21 1.500(2)
C2 C3 1.403(3)
C21 C22 1.396(2)
C21 C26 1.402(2)
C22 C23 1.394(3)
C22 H22 .9532
C23 C24 1.388(3)
C23 H23 .949
C24 C25 1.391(3)
C24 H24 .953
C25 C26 1.391(3)
C25 H25 .9541
C26 H26 .9458
C3 S3 1.8013(16)
C3 C4 1.392(3)
S3 C31 1.814(2)
C31 H31a .955
C31 H31b .950
C31 H31c .950
C4 C41 1.428(3)
C4 C42 1.431(3)
C41 N41 1.149(3)
C42 N42 1.149(3)
C101 C102 1.438(3)
C101 C105 1.415(3)
C101 H101 .951
C102 C103 1.411(3)
C102 H102 .947
C103 C104 1.429(3)
C103 H103 .950
C104 C105 1.421(3)
C104 H104 .952
C105 H105 .951
